data_5000119
loop_
_publ_author_name
'Robinson, K.'
'Gibbs, G. V.'
'Ribbe, P. H.'

_publ_section_title
;
 The structure of zircon: A comparison with garnet
;
_journal_name_full 'American Mineralogist'
_journal_page_first 782
_journal_page_last 790
_journal_volume 56
_journal_year 1971
_chemical_formula_sum 'Zr Si O4'
_chemical_name_mineral Zircon
_chemical_name_systematic 'Zirconium silicate'
_space_group_IT_number 141
_symmetry_cell_setting tetragonal
_symmetry_space_group_name_Hall '-I 4bd 2'
_symmetry_space_group_name_H-M 'I 41/a m d :2'
_cell_angle_alpha 90
_cell_angle_beta 90
_cell_angle_gamma 90
_cell_formula_units_Z 4
_cell_length_a 6.607(1)
_cell_length_b 6.607(1)
_cell_length_c 5.982(1)
_cell_volume 261.1
_database_code_amcsd 0000237
_exptl_crystal_density_diffrn 4.663
_refine_ls_R_factor_all 0.019
_cod_original_sg_symbol_H-M 'I 41/a m d Z'
_cod_database_code 5000119

loop_
_space_group_symop_operation_xyz
x,y,z
x,1/2-y,z
1/4+y,1/4+x,3/4+z
1/4+y,1/4-x,3/4+z
-x,y,z
-x,1/2-y,z
3/4-y,1/4+x,3/4+z
3/4-y,1/4-x,3/4+z
-x,-y,-z
-x,1/2+y,-z
3/4-y,3/4-x,1/4-z
3/4-y,3/4+x,1/4-z
x,-y,-z
x,1/2+y,-z
1/4+y,3/4-x,1/4-z
1/4+y,3/4+x,1/4-z
1/2+x,1/2+y,1/2+z
1/2+x,-y,1/2+z
3/4+y,3/4+x,1/4+z
3/4+y,3/4-x,1/4+z
1/2-x,1/2+y,1/2+z
1/2-x,-y,1/2+z
1/4-y,3/4+x,1/4+z
1/4-y,3/4-x,1/4+z
1/2-x,1/2-y,1/2-z
1/2-x,y,1/2-z
1/4-y,1/4-x,3/4-z
1/4-y,1/4+x,3/4-z
1/2+x,1/2-y,1/2-z
1/2+x,y,1/2-z
3/4+y,1/4-x,3/4-z
3/4+y,1/4+x,3/4-z

loop_
_atom_site_label
_atom_site_type_symbol
_atom_site_symmetry_multiplicity
_atom_site_Wyckoff_symbol
_atom_site_fract_x
_atom_site_fract_y
_atom_site_fract_z
_atom_site_occupancy
_atom_site_attached_hydrogens
_atom_site_calc_flag
Zr1 Zr4+ 4 a 0. 0.75 0.125 1. 0 d
Si1 Si4+ 4 b 0. 0.75 0.625 1. 0 d
O1 O2- 16 h 0. 0.0661(1) 0.1953(1) 1. 0 d

loop_
_atom_type_symbol
_atom_type_oxidation_number
Zr4+ 4.000
Si4+ 4.000
O2- -2.000

loop_
_cod_related_entry_id
_cod_related_entry_database
_cod_related_entry_code
1 AMCSD 0000237
